data_7701970
loop_
_publ_author_name
'Wang, Xue-Zhi'
'Sun, Meng-Ying'
'Zheng, Ji'
'Luo, Dong'
'Li, Qi'
'Zhou, Xiao-Ping'
'Li, Dan'

_publ_section_title
;
 Coordination-Driven Self-Assembly of M10L8 Metal-Organic Bi-capped Square
 Antiprisms with Adaptable Cavity
;
_journal_name_full 'Dalton Transactions'
_journal_paper_doi 10.1039/C9DT04368C
_journal_year 2019
_chemical_formula_moiety 'C88 H96 Cu10 F6 N48 Si'
_chemical_formula_sum 'C88 H96 Cu10 F6 N48 Si'
_chemical_formula_weight 2603.61
_space_group_crystal_system monoclinic
_space_group_IT_number 15
_space_group_name_Hall '-C 2yc'
_space_group_name_H-M_alt 'C 1 2/c 1'
_atom_sites_solution_hydrogens geom
_audit_block_doi 10.5517/ccdc.csd.cc20nccf
_audit_creation_date 2019-10-06
_audit_creation_method
;
Olex2 1.2
(compiled 2018.05.29 svn.r3508 for OlexSys, GUI svn.r5506)
;
_audit_update_record
;
2019-10-06 deposited with the CCDC.	2019-11-18 downloaded from the CCDC.
;
_cell_angle_alpha 90
_cell_angle_beta 111.0710(10)
_cell_angle_gamma 90
_cell_formula_units_Z 4
_cell_length_a 22.2435(2)
_cell_length_b 26.0724(2)
_cell_length_c 26.5968(2)
_cell_measurement_reflns_used 24067
_cell_measurement_temperature 293(2)
_cell_measurement_theta_max 70.6880
_cell_measurement_theta_min 3.6360
_cell_volume 14393.2(2)
_computing_cell_refinement 'CrysAlisPro 1.171.39.28b (Rigaku OD, 2015)'
_computing_data_collection 'CrysAlisPro 1.171.39.28b (Rigaku OD, 2015)'
_computing_data_reduction 'CrysAlisPro 1.171.39.28b (Rigaku OD, 2015)'
_computing_molecular_graphics 'Olex2 (Dolomanov et al., 2009)'
_computing_publication_material 'Olex2 (Dolomanov et al., 2009)'
_computing_structure_refinement 'ShelXL (Sheldrick, 2015)'
_computing_structure_solution 'SHELXT 2014/5 (Sheldrick, 2014)'
_diffrn_ambient_temperature 293(2)
_diffrn_detector 'CCD plate'
_diffrn_measured_fraction_theta_full 0.993
_diffrn_measured_fraction_theta_max 0.971
_diffrn_measurement_details
;
List of Runs (angles in degrees, time in seconds):

  # Type    Start    End  Width  t~exp~   \w     \q     \k     \f   Frames
#--------------------------------------------------------------------------
  1  \w     42.00  85.00   0.50    5.00    --    0.00  38.00 120.00   86
  2  \w     34.00  71.00   0.50    5.00    --    0.00  19.00-120.00   74
  3  \w    -17.00  26.00   0.50    5.00    --    0.00  19.00-120.00   86
  4  \w     -5.00  29.00   0.50    5.00    --    0.00  38.00 120.00   68
  5  \w     88.00 116.00   0.50   40.00    --   89.30 -77.00  90.00   56
  6  \w      2.00  28.00   0.50   40.00    --   89.30 -61.00 120.00   52
  7  \w      0.00  37.00   0.50   40.00    --   89.30 -82.00  60.00   74
  8  \w      0.00  96.00   0.50   40.00    --   89.30 -30.00 120.00  192
  9  \w     70.00 110.00   0.50   40.00    --   89.30 -61.00 120.00   80
 10  \w     46.00 110.00   0.50   40.00    --   89.30 -82.00  60.00  128
 11  \w    114.00 175.00   0.50   40.00    --   89.30  61.00-120.00  122
 12  \w      1.00  40.00   0.50   40.00    --   89.30 -77.00  90.00   78
 13  \w     15.00  41.00   0.50   40.00    --   89.30 -61.00  60.00   52
 14  \w     61.00 107.00   0.50   40.00    --   89.30 -61.00  60.00   92
 15  \w      5.00 102.00   0.50   40.00    --   89.30 -30.00-150.00  194
;
_diffrn_measurement_device 'four-circle diffractometer'
_diffrn_measurement_device_type 'XtaLAB AFC12 (RINC): Kappa single'
_diffrn_measurement_method '\w scans'
_diffrn_orient_matrix_type 'CrysAlisPro convention (1999,Acta A55,543-557)'
_diffrn_orient_matrix_UB_11 -0.0361456000
_diffrn_orient_matrix_UB_12 0.0427560000
_diffrn_orient_matrix_UB_13 0.0174427000
_diffrn_orient_matrix_UB_21 -0.0204186000
_diffrn_orient_matrix_UB_22 -0.0389031000
_diffrn_orient_matrix_UB_23 0.0344502000
_diffrn_orient_matrix_UB_31 0.0615322000
_diffrn_orient_matrix_UB_32 0.0122134000
_diffrn_orient_matrix_UB_33 0.0486044000
_diffrn_radiation_monochromator graphite
_diffrn_radiation_probe x-ray
_diffrn_radiation_type CuK\a
_diffrn_radiation_wavelength 1.54184
_diffrn_reflns_av_R_equivalents 0.0237
_diffrn_reflns_av_unetI/netI 0.0243
_diffrn_reflns_Laue_measured_fraction_full 0.993
_diffrn_reflns_Laue_measured_fraction_max 0.971
_diffrn_reflns_limit_h_max 27
_diffrn_reflns_limit_h_min -24
_diffrn_reflns_limit_k_max 31
_diffrn_reflns_limit_k_min -31
_diffrn_reflns_limit_l_max 32
_diffrn_reflns_limit_l_min -28
_diffrn_reflns_number 39436
_diffrn_reflns_point_group_measured_fraction_full 0.993
_diffrn_reflns_point_group_measured_fraction_max 0.971
_diffrn_reflns_theta_full 67.684
_diffrn_reflns_theta_max 71.001
_diffrn_reflns_theta_min 3.562
_diffrn_source 'fine-focus sealed X-ray tube'
_diffrn_source_type 'Enhance (Cu) X-ray Source'
_exptl_absorpt_coefficient_mu 2.138
_exptl_absorpt_correction_T_max 1.00000
_exptl_absorpt_correction_T_min 0.57393
_exptl_absorpt_correction_type multi-scan
_exptl_absorpt_process_details
;
CrysAlisPro 1.171.39.28b (Rigaku Oxford Diffraction, 2015)
Empirical absorption correction using spherical harmonics,
 implemented in SCALE3 ABSPACK scaling algorithm.
;
_exptl_crystal_colour 'clear light green'
_exptl_crystal_colour_lustre clear
_exptl_crystal_colour_modifier light
_exptl_crystal_colour_primary green
_exptl_crystal_density_diffrn 1.202
_exptl_crystal_description rhombohedral
_exptl_crystal_F_000 5272
_exptl_crystal_size_max 0.2
_exptl_crystal_size_mid 0.2
_exptl_crystal_size_min 0.2
_refine_diff_density_max 0.545
_refine_diff_density_min -0.455
_refine_diff_density_rms 0.059
_refine_ls_extinction_method none
_refine_ls_goodness_of_fit_ref 1.053
_refine_ls_hydrogen_treatment constr
_refine_ls_matrix_type full
_refine_ls_number_parameters 710
_refine_ls_number_reflns 13495
_refine_ls_number_restraints 0
_refine_ls_restrained_S_all 1.053
_refine_ls_R_factor_all 0.0387
_refine_ls_R_factor_gt 0.0348
_refine_ls_shift/su_max 0.001
_refine_ls_shift/su_mean 0.000
_refine_ls_structure_factor_coef Fsqd
_refine_ls_weighting_details 'w=1/[\s^2^(Fo^2^)+(0.0528P)^2^+17.9160P] where P=(Fo^2^+2Fc^2^)/3'
_refine_ls_weighting_scheme calc
_refine_ls_wR_factor_gt 0.0964
_refine_ls_wR_factor_ref 0.0986
_reflns_Friedel_coverage 0.000
_reflns_number_gt 12106
_reflns_number_total 13495
_reflns_threshold_expression 'I > 2\s(I)'
_cod_data_source_file c9dt04368c2.cif
_cod_data_source_block cage2
_cod_database_code 7701970
_shelx_shelxl_version_number 2018/3
_chemical_oxdiff_formula CNHCuSiFO
_shelx_space_group_comment
;
The symmetry employed for this shelxl refinement is uniquely defined
by the following loop, which should always be used as a source of
symmetry information in preference to the above space-group names.
They are only intended as comments.
;
_reflns_odcompleteness_completeness 99.44
_reflns_odcompleteness_iscentric 1
_reflns_odcompleteness_theta 66.97
_olex2_refinement_description
;
1. Fixed Uiso
 At 1.2 times of:
  All C(H) groups, All C(H,H) groups
2. Others
 Fixed Sof: F01N(0.5) F01T(0.5) F01Y(0.5) F022(0.5)
3.a Secondary CH2 refined with riding coordinates:
 C01B(H01B,H01C), C01H(H01D,H01F), C01O(H01H,H01L), C023(H02A,H02B), C025(H02C,
 H02D), C026(H02E,H02F), C027(H02G,H02H), C029(H02I,H02J), C02B(H02K,H02L),
 C02E(H02N,H02O), C02G(H02P,H02Q), C02I(H02R,H02S)
3.b Aromatic/amide H refined with riding coordinates:
 C00U(H00U), C00Z(H00Z), C011(H011), C012(H012), C015(H015), C016(H016),
 C017(H017), C018(H018), C019(H019), C01A(H01A), C01E(H01E), C01G(H01G),
 C01I(H01I), C01J(H01J), C01K(H01K), C01P(H01P), C01Q(H01Q), C01R(H01R),
 C01U(H01U), C01W(H01W), C01X(H01X), C020(H020), C021(H021), C02C(H02M)
;
_platon_squeeze_void_probe_radius 1.20
_olex2_submission_special_instructions 'No special instructions were received'
_oxdiff_exptl_absorpt_empirical_details
;
Empirical correction (ABSPACK) includes:
- Absorption correction using spherical harmonics
- Frame scaling
;
_oxdiff_exptl_absorpt_empirical_full_max 2.701
_oxdiff_exptl_absorpt_empirical_full_min 0.705

loop_
_space_group_symop_operation_xyz
'x, y, z'
'-x, y, -z+1/2'
'x+1/2, y+1/2, z'
'-x+1/2, y+1/2, -z+1/2'
'-x, -y, -z'
'x, -y, z-1/2'
'-x+1/2, -y+1/2, -z'
'x+1/2, -y+1/2, z-1/2'

loop_
_atom_site_label
_atom_site_type_symbol
_atom_site_fract_x
_atom_site_fract_y
_atom_site_fract_z
_atom_site_U_iso_or_equiv
_atom_site_adp_type
_atom_site_occupancy
_atom_site_site_symmetry_order
_atom_site_calc_flag
_atom_site_refinement_flags_posn
_atom_site_refinement_flags_adp
_atom_site_refinement_flags_occupancy
_atom_site_disorder_assembly
_atom_site_disorder_group
Cu01 Cu 0.500000 0.52637(2) 0.750000 0.02153(9) Uani 1 2 d S T P . .
Cu02 Cu 0.42936(2) 0.45183(2) 0.94144(2) 0.02684(8) Uani 1 1 d . . . . .
Cu03 Cu 0.500000 0.22627(2) 0.750000 0.03495(11) Uani 1 2 d S T P . .
Cu04 Cu 0.34601(2) 0.29300(2) 0.51760(2) 0.03571(9) Uani 1 1 d . . . . .
Cu05 Cu 0.22345(2) 0.46415(2) 0.61693(2) 0.03671(9) Uani 1 1 d . . . . .
Cu06 Cu 0.25505(2) 0.28671(2) 0.78535(2) 0.04195(10) Uani 1 1 d . . . . .
Si07 Si 0.500000 0.37442(3) 0.750000 0.02810(16) Uani 1 2 d S T P . .
F008 F 0.500000 0.43901(6) 0.750000 0.0294(3) Uani 1 2 d S T P A .
F009 F 0.500000 0.30957(6) 0.750000 0.0363(4) Uani 1 2 d S T P A .
N00A N 0.47372(8) 0.52350(6) 0.81565(6) 0.0247(3) Uani 1 1 d . . . . .
N00B N 0.40769(8) 0.52599(6) 0.70354(6) 0.0255(3) Uani 1 1 d . . . . .
N00C N 0.45109(8) 0.48741(6) 0.88313(6) 0.0264(3) Uani 1 1 d . . . . .
N00D N 0.49663(8) 0.39672(6) 0.96341(7) 0.0289(4) Uani 1 1 d . . . . .
N00E N 0.57243(9) 0.33542(7) 0.98544(7) 0.0340(4) Uani 1 1 d . . . . .
N00F N 0.42437(9) 0.43480(7) 1.01466(7) 0.0324(4) Uani 1 1 d . . . . .
N00G N 0.38009(9) 0.51762(7) 0.93859(7) 0.0333(4) Uani 1 1 d . . . . .
N00H N 0.29912(9) 0.35095(7) 0.53793(7) 0.0348(4) Uani 1 1 d . . . . .
N00I N 0.22048(9) 0.40722(8) 0.66745(8) 0.0372(4) Uani 1 1 d . . . . .
N00K N 0.30921(8) 0.49522(7) 0.65852(7) 0.0313(4) Uani 1 1 d . . . . .
N00L N 0.24926(9) 0.41545(7) 0.56340(7) 0.0361(4) Uani 1 1 d . . . . .
N00M N 0.29995(10) 0.34007(7) 0.83928(8) 0.0379(4) Uani 1 1 d . . . . .
N00N N 0.35120(9) 0.40286(7) 0.89595(7) 0.0370(4) Uani 1 1 d . . . . .
N00O N 0.39031(9) 0.25829(7) 0.58930(7) 0.0358(4) Uani 1 1 d . . . . .
N00P N 0.45111(10) 0.22663(7) 0.66974(7) 0.0374(4) Uani 1 1 d . . . . .
N00Q N 0.41696(10) 0.22302(7) 0.76068(7) 0.0384(4) Uani 1 1 d . . . . .
N00R N 0.33064(10) 0.25497(7) 0.77412(8) 0.0394(4) Uani 1 1 d . . . . .
N00S N 0.20951(9) 0.53380(8) 0.58078(8) 0.0441(5) Uani 1 1 d . . . . .
N00T N 0.22015(10) 0.34024(8) 0.72039(8) 0.0408(4) Uani 1 1 d . . . . .
C00U C 0.53868(10) 0.37003(8) 0.94857(8) 0.0304(4) Uani 1 1 d . . . . .
H00U H 0.544130 0.374886 0.915833 0.037 Uiso 1 1 calc R . . . .
N00V N 0.36362(11) 0.22371(8) 0.49006(8) 0.0449(5) Uani 1 1 d . . . . .
N00W N 0.28121(11) 0.31022(9) 0.44332(8) 0.0464(5) Uani 1 1 d . . . . .
N00X N 0.12547(9) 0.45497(9) 0.59121(9) 0.0482(5) Uani 1 1 d . . . . .
C00Y C 0.42167(10) 0.53517(8) 0.87194(8) 0.0294(4) Uani 1 1 d . . . . .
C00Z C 0.48114(9) 0.48255(7) 0.84841(7) 0.0253(4) Uani 1 1 d . . . . .
H00Z H 0.505011 0.453725 0.846793 0.030 Uiso 1 1 calc R . . . .
C010 C 0.50308(11) 0.37703(8) 1.01363(8) 0.0333(5) Uani 1 1 d . . . . .
C011 C 0.38414(11) 0.54956(8) 0.90350(9) 0.0362(5) Uani 1 1 d . . . . .
H011 H 0.363364 0.581128 0.898633 0.043 Uiso 1 1 calc R . . . .
C012 C 0.37269(9) 0.56435(8) 0.67155(8) 0.0282(4) Uani 1 1 d . . . . .
H012 H 0.387154 0.597401 0.669152 0.034 Uiso 1 1 calc R . . . .
N013 N 0.21323(12) 0.21940(9) 0.75201(11) 0.0571(6) Uani 1 1 d . . . . .
C014 C 0.31215(10) 0.54551(8) 0.64342(8) 0.0299(4) Uani 1 1 d . . . . .
C015 C 0.35084(11) 0.37124(8) 0.85599(9) 0.0330(4) Uani 1 1 d . . . . .
H015 H 0.383045 0.371089 0.841362 0.040 Uiso 1 1 calc R . . . .
C016 C 0.43585(10) 0.55666(8) 0.83045(8) 0.0289(4) Uani 1 1 d . . . . .
H016 H 0.421894 0.588557 0.815013 0.035 Uiso 1 1 calc R . . . .
C017 C 0.29697(11) 0.38066(8) 0.57832(9) 0.0345(5) Uani 1 1 d . . . . .
H017 H 0.325904 0.377490 0.613539 0.041 Uiso 1 1 calc R . . . .
C018 C 0.25652(10) 0.56527(9) 0.60133(9) 0.0380(5) Uani 1 1 d . . . . .
H018 H 0.254528 0.599021 0.589505 0.046 Uiso 1 1 calc R . . . .
C019 C 0.46293(11) 0.39905(9) 1.03947(9) 0.0367(5) Uani 1 1 d . . . . .
H019 H 0.464792 0.387766 1.073163 0.044 Uiso 1 1 calc R . . . .
C01A C 0.36748(9) 0.48515(8) 0.69441(8) 0.0289(4) Uani 1 1 d . . . . .
H01A H 0.379308 0.453572 0.711363 0.035 Uiso 1 1 calc R . . . .
C01B C 0.38118(12) 0.45740(9) 1.03916(9) 0.0378(5) Uani 1 1 d . . . . .
H01B H 0.397954 0.450602 1.077582 0.045 Uiso 1 1 calc R . . . .
H01C H 0.339139 0.441358 1.023977 0.045 Uiso 1 1 calc R . . . .
C01C C 0.41115(13) 0.20982(8) 0.58236(9) 0.0392(5) Uani 1 1 d . . . . .
C01D C 0.24865(11) 0.36894(9) 0.49348(9) 0.0381(5) Uani 1 1 d . . . . .
C01E C 0.54966(12) 0.33968(9) 1.02646(9) 0.0380(5) Uani 1 1 d . . . . .
H01E H 0.563433 0.320426 1.058001 0.046 Uiso 1 1 calc R . . . .
N01F N 0.18739(12) 0.29536(10) 0.81946(11) 0.0603(7) Uani 1 1 d . . . . .
C01G C 0.21854(11) 0.40785(10) 0.50943(9) 0.0403(5) Uani 1 1 d . . . . .
H01G H 0.183018 0.426139 0.487219 0.048 Uiso 1 1 calc R . . . .
C01H C 0.37411(12) 0.51471(9) 1.02991(9) 0.0388(5) Uani 1 1 d . . . . .
H01D H 0.416573 0.530212 1.043635 0.047 Uiso 1 1 calc R . . . .
H01F H 0.349608 0.528468 1.050525 0.047 Uiso 1 1 calc R . . . .
C01I C 0.39098(12) 0.26290(8) 0.77831(9) 0.0367(5) Uani 1 1 d . . . . .
H01I H 0.413366 0.292959 0.792050 0.044 Uiso 1 1 calc R . . . .
C01J C 0.41527(11) 0.26635(8) 0.64192(8) 0.0353(5) Uani 1 1 d . . . . .
H01J H 0.408810 0.296370 0.658181 0.042 Uiso 1 1 calc R . . . .
C01K C 0.25551(11) 0.37445(9) 0.70437(9) 0.0371(5) Uani 1 1 d . . . . .
H01K H 0.300311 0.374851 0.718076 0.045 Uiso 1 1 calc R . . . .
C01L C 0.15717(11) 0.39349(10) 0.65871(10) 0.0427(5) Uani 1 1 d . . . . .
F01N F 0.48330(16) 0.37050(9) 0.80663(11) 0.0410(6) Uani 0.5 1 d . . . A 1
C01O C 0.34128(12) 0.53020(10) 0.97146(10) 0.0431(6) Uani 1 1 d . . . . .
H01H H 0.300044 0.512860 0.956708 0.052 Uiso 1 1 calc R . . . .
H01L H 0.333151 0.566836 0.969575 0.052 Uiso 1 1 calc R . . . .
C01P C 0.15811(12) 0.35290(10) 0.69137(11) 0.0468(6) Uani 1 1 d . . . . .
H01P H 0.121946 0.336491 0.693427 0.056 Uiso 1 1 calc R . . . .
C01Q C 0.44824(13) 0.19088(9) 0.63189(10) 0.0431(6) Uani 1 1 d . . . . .
H01Q H 0.468093 0.158911 0.638448 0.052 Uiso 1 1 calc R . . . .
C01R C 0.36880(13) 0.18712(9) 0.74363(10) 0.0424(5) Uani 1 1 d . . . . .
H01R H 0.371723 0.155208 0.729052 0.051 Uiso 1 1 calc R . . . .
C01S C 0.31595(13) 0.20616(9) 0.75170(10) 0.0417(5) Uani 1 1 d . . . . .
F01T F 0.42055(12) 0.37081(9) 0.71270(12) 0.0416(6) Uani 0.5 1 d . . . A 1
C01U C 0.24133(13) 0.34511(11) 0.44300(9) 0.0453(6) Uani 1 1 d . . . . .
H01U H 0.208610 0.354867 0.411269 0.054 Uiso 1 1 calc R . . . .
C01V C 0.26483(14) 0.35260(12) 0.87070(11) 0.0542(7) Uani 1 1 d . . . . .
C01W C 0.39377(14) 0.19271(9) 0.52754(10) 0.0459(6) Uani 1 1 d . . . . .
H01W H 0.404299 0.159893 0.519739 0.055 Uiso 1 1 calc R . . . .
C01X C 0.25186(14) 0.18904(10) 0.74138(11) 0.0530(7) Uani 1 1 d . . . . .
H01X H 0.238578 0.156571 0.727271 0.064 Uiso 1 1 calc R . . . .
F01Y F 0.45446(17) 0.37802(10) 0.68447(11) 0.0508(8) Uani 0.5 1 d . . . A 2
C020 C 0.10828(12) 0.42110(11) 0.61785(12) 0.0498(6) Uani 1 1 d . . . . .
H020 H 0.064909 0.414546 0.610815 0.060 Uiso 1 1 calc R . . . .
C021 C 0.29726(15) 0.39059(12) 0.90569(12) 0.0585(8) Uani 1 1 d . . . . .
H021 H 0.284257 0.405499 0.931878 0.070 Uiso 1 1 calc R . . . .
F022 F 0.43339(16) 0.37769(10) 0.76568(15) 0.0523(8) Uani 0.5 1 d . . . A 2
C023 C 0.28032(16) 0.22888(12) 0.39780(11) 0.0622(8) Uani 1 1 d . . . . .
H02A H 0.268825 0.214028 0.362129 0.075 Uiso 1 1 calc R . . . .
H02B H 0.248233 0.217919 0.412396 0.075 Uiso 1 1 calc R . . . .
C025 C 0.27729(16) 0.28581(12) 0.39245(10) 0.0576(8) Uani 1 1 d . . . . .
H02C H 0.312605 0.297741 0.382239 0.069 Uiso 1 1 calc R . . . .
H02D H 0.237253 0.295578 0.364221 0.069 Uiso 1 1 calc R . . . .
C026 C 0.15153(12) 0.55176(12) 0.53684(13) 0.0591(8) Uani 1 1 d . . . . .
H02E H 0.148545 0.534993 0.503473 0.071 Uiso 1 1 calc R . . . .
H02F H 0.154517 0.588443 0.532114 0.071 Uiso 1 1 calc R . . . .
C027 C 0.34540(17) 0.20747(11) 0.43324(11) 0.0576(8) Uani 1 1 d . . . . .
H02G H 0.343924 0.170311 0.431448 0.069 Uiso 1 1 calc R . . . .
H02H H 0.378058 0.218973 0.419540 0.069 Uiso 1 1 calc R . . . .
C029 C 0.07669(12) 0.48346(12) 0.54801(13) 0.0584(7) Uani 1 1 d . . . . .
H02I H 0.035014 0.478880 0.551353 0.070 Uiso 1 1 calc R . . . .
H02J H 0.074072 0.469536 0.513464 0.070 Uiso 1 1 calc R . . . .
C02B C 0.09175(12) 0.53997(12) 0.54953(14) 0.0627(8) Uani 1 1 d . . . . .
H02K H 0.097580 0.553198 0.585065 0.075 Uiso 1 1 calc R . . . .
H02L H 0.055270 0.557649 0.523751 0.075 Uiso 1 1 calc R . . . .
C02C C 0.20470(17) 0.32700(14) 0.85881(14) 0.0739(11) Uani 1 1 d . . . . .
H02M H 0.178899 0.333100 0.879011 0.089 Uiso 1 1 calc R . . . .
C02E C 0.12462(18) 0.26912(15) 0.80386(17) 0.0837(13) Uani 1 1 d . . . . .
H02N H 0.094394 0.285349 0.771957 0.100 Uiso 1 1 calc R . . . .
H02O H 0.107787 0.272406 0.832665 0.100 Uiso 1 1 calc R . . . .
C02G C 0.14698(18) 0.20413(15) 0.74247(19) 0.0854(13) Uani 1 1 d . . . . .
H02P H 0.141381 0.168153 0.732572 0.102 Uiso 1 1 calc R . . . .
H02Q H 0.117837 0.223916 0.712811 0.102 Uiso 1 1 calc R . . . .
C02I C 0.1308(2) 0.21279(16) 0.7925(2) 0.0989(15) Uani 1 1 d . . . . .
H02R H 0.164255 0.197545 0.823169 0.119 Uiso 1 1 calc R . . . .
H02S H 0.090609 0.195563 0.788118 0.119 Uiso 1 1 calc R . . . .

loop_
_atom_site_aniso_label
_atom_site_aniso_U_11
_atom_site_aniso_U_22
_atom_site_aniso_U_33
_atom_site_aniso_U_23
_atom_site_aniso_U_13
_atom_site_aniso_U_12
Cu01 0.02106(18) 0.02079(19) 0.02026(18) 0.000 0.00442(15) 0.000
Cu02 0.03444(16) 0.02476(15) 0.02393(14) -0.00184(11) 0.01365(12) 0.00351(11)
Cu03 0.0550(3) 0.0223(2) 0.0313(2) 0.000 0.0200(2) 0.000
Cu04 0.04848(19) 0.03434(18) 0.02597(16) -0.00944(12) 0.01540(14) -0.01535(14)
Cu05 0.02465(16) 0.03975(18) 0.03903(18) -0.00588(14) 0.00333(13) -0.00486(13)
Cu06 0.0511(2) 0.03728(19) 0.0464(2) -0.01528(15) 0.02834(17) -0.02038(15)
Si07 0.0369(4) 0.0241(4) 0.0243(4) 0.000 0.0122(3) 0.000
F008 0.0358(9) 0.0244(8) 0.0282(8) 0.000 0.0117(7) 0.000
F009 0.0516(10) 0.0249(8) 0.0339(9) 0.000 0.0174(8) 0.000
N00A 0.0259(8) 0.0231(8) 0.0232(8) -0.0016(6) 0.0063(6) 0.0025(6)
N00B 0.0250(8) 0.0279(8) 0.0219(8) -0.0002(6) 0.0063(6) -0.0002(6)
N00C 0.0322(8) 0.0224(8) 0.0244(8) -0.0016(6) 0.0099(7) 0.0037(6)
N00D 0.0396(9) 0.0252(8) 0.0252(8) 0.0015(6) 0.0158(7) 0.0031(7)
N00E 0.0427(10) 0.0319(9) 0.0300(9) 0.0072(7) 0.0161(8) 0.0106(8)
N00F 0.0407(10) 0.0324(9) 0.0291(9) -0.0044(7) 0.0186(8) 0.0007(8)
N00G 0.0375(9) 0.0352(10) 0.0310(9) -0.0013(7) 0.0171(8) 0.0071(8)
N00H 0.0386(10) 0.0365(10) 0.0290(9) -0.0020(7) 0.0117(8) -0.0131(8)
N00I 0.0307(9) 0.0415(11) 0.0389(10) -0.0122(8) 0.0117(8) -0.0103(8)
N00K 0.0236(8) 0.0330(9) 0.0332(9) -0.0020(7) 0.0052(7) -0.0017(7)
N00L 0.0350(9) 0.0354(10) 0.0344(9) -0.0017(8) 0.0084(8) -0.0096(8)
N00M 0.0464(11) 0.0372(10) 0.0361(10) -0.0086(8) 0.0222(9) -0.0106(8)
N00N 0.0423(10) 0.0383(10) 0.0342(9) -0.0101(8) 0.0182(8) -0.0078(8)
N00O 0.0518(11) 0.0268(9) 0.0326(9) -0.0076(7) 0.0199(8) -0.0097(8)
N00P 0.0566(12) 0.0261(9) 0.0347(10) -0.0050(7) 0.0226(9) -0.0035(8)
N00Q 0.0579(12) 0.0269(9) 0.0337(10) -0.0034(7) 0.0206(9) -0.0074(8)
N00R 0.0559(12) 0.0306(10) 0.0372(10) -0.0085(8) 0.0235(9) -0.0156(9)
N00S 0.0282(9) 0.0480(12) 0.0427(11) -0.0002(9) -0.0035(8) 0.0028(8)
N00T 0.0427(11) 0.0405(11) 0.0439(11) -0.0136(8) 0.0214(9) -0.0142(8)
C00U 0.0393(11) 0.0274(10) 0.0279(10) 0.0036(8) 0.0161(9) 0.0067(8)
N00V 0.0695(14) 0.0378(11) 0.0329(10) -0.0144(9) 0.0248(10) -0.0219(10)
N00W 0.0539(12) 0.0573(13) 0.0273(10) -0.0111(9) 0.0139(9) -0.0180(11)
N00X 0.0298(10) 0.0559(13) 0.0487(12) -0.0114(10) 0.0016(9) -0.0060(9)
C00Y 0.0337(10) 0.0253(10) 0.0290(10) 0.0001(8) 0.0110(8) 0.0079(8)
C00Z 0.0303(10) 0.0243(9) 0.0220(9) 0.0000(7) 0.0102(8) 0.0034(7)
C010 0.0421(12) 0.0334(11) 0.0266(10) 0.0035(8) 0.0151(9) 0.0038(9)
C011 0.0402(12) 0.0309(11) 0.0393(12) 0.0014(9) 0.0163(10) 0.0115(9)
C012 0.0285(10) 0.0286(10) 0.0246(9) 0.0031(8) 0.0062(8) 0.0011(8)
N013 0.0601(14) 0.0489(13) 0.0711(16) -0.0244(11) 0.0342(12) -0.0282(11)
C014 0.0241(9) 0.0342(11) 0.0282(10) -0.0010(8) 0.0056(8) 0.0015(8)
C015 0.0389(11) 0.0308(11) 0.0324(11) -0.0056(8) 0.0163(9) -0.0071(9)
C016 0.0337(10) 0.0226(9) 0.0303(10) 0.0020(8) 0.0114(8) 0.0070(8)
C017 0.0393(11) 0.0341(11) 0.0299(10) -0.0051(8) 0.0123(9) -0.0109(9)
C018 0.0303(11) 0.0391(12) 0.0369(12) 0.0020(9) 0.0030(9) 0.0028(9)
C019 0.0491(13) 0.0390(12) 0.0267(10) 0.0007(9) 0.0193(10) 0.0026(10)
C01A 0.0238(9) 0.0286(10) 0.0319(10) -0.0005(8) 0.0073(8) -0.0028(8)
C01B 0.0452(12) 0.0435(13) 0.0332(11) -0.0061(9) 0.0245(10) -0.0001(10)
C01C 0.0583(14) 0.0284(11) 0.0362(12) -0.0099(9) 0.0233(11) -0.0114(10)
C01D 0.0384(12) 0.0431(13) 0.0296(11) 0.0010(9) 0.0085(9) -0.0157(10)
C01E 0.0503(13) 0.0363(12) 0.0299(11) 0.0083(9) 0.0176(10) 0.0090(10)
N01F 0.0649(15) 0.0654(15) 0.0688(15) -0.0278(12) 0.0459(13) -0.0366(12)
C01G 0.0362(12) 0.0450(13) 0.0363(12) 0.0018(10) 0.0088(10) -0.0102(10)
C01H 0.0457(13) 0.0409(12) 0.0376(12) -0.0096(9) 0.0244(10) 0.0033(10)
C01I 0.0530(13) 0.0277(11) 0.0347(11) -0.0070(9) 0.0223(10) -0.0113(9)
C01J 0.0533(13) 0.0273(10) 0.0283(10) -0.0053(8) 0.0182(10) -0.0033(9)
C01K 0.0363(11) 0.0392(12) 0.0369(12) -0.0107(9) 0.0143(10) -0.0111(9)
C01L 0.0311(11) 0.0513(14) 0.0462(13) -0.0167(11) 0.0145(10) -0.0111(10)
F01N 0.075(2) 0.0227(12) 0.0376(14) -0.0031(10) 0.0344(15) -0.0040(12)
C01O 0.0473(13) 0.0455(13) 0.0474(13) 0.0018(11) 0.0301(11) 0.0150(11)
C01P 0.0403(13) 0.0520(15) 0.0530(14) -0.0183(12) 0.0227(11) -0.0181(11)
C01Q 0.0661(16) 0.0253(11) 0.0460(13) -0.0085(10) 0.0300(12) -0.0045(10)
C01R 0.0616(15) 0.0269(11) 0.0408(12) -0.0058(9) 0.0211(11) -0.0085(10)
C01S 0.0618(15) 0.0269(11) 0.0383(12) -0.0067(9) 0.0204(11) -0.0140(10)
F01T 0.0362(14) 0.0233(12) 0.0548(17) -0.0069(11) 0.0037(12) -0.0017(10)
C01U 0.0459(13) 0.0580(16) 0.0291(11) -0.0019(10) 0.0102(10) -0.0176(12)
C01V 0.0630(17) 0.0634(17) 0.0516(15) -0.0219(13) 0.0391(14) -0.0271(14)
C01W 0.0716(17) 0.0299(12) 0.0439(14) -0.0166(10) 0.0300(13) -0.0155(11)
C01X 0.0696(18) 0.0376(13) 0.0565(16) -0.0158(12) 0.0283(14) -0.0225(13)
F01Y 0.084(2) 0.0247(13) 0.0295(14) -0.0021(10) 0.0036(14) -0.0067(13)
C020 0.0322(12) 0.0563(16) 0.0574(16) -0.0162(13) 0.0119(11) -0.0103(11)
C021 0.0646(17) 0.0723(19) 0.0539(16) -0.0311(14) 0.0397(14) -0.0276(15)
F022 0.0626(19) 0.0273(14) 0.085(2) 0.0016(14) 0.0490(19) -0.0037(13)
C023 0.087(2) 0.0696(19) 0.0335(13) -0.0202(13) 0.0257(14) -0.0403(17)
C025 0.0711(18) 0.0724(19) 0.0303(12) -0.0134(12) 0.0193(12) -0.0263(15)
C026 0.0340(13) 0.0584(17) 0.0607(17) 0.0051(14) -0.0122(12) 0.0012(12)
C027 0.096(2) 0.0474(15) 0.0402(14) -0.0231(11) 0.0372(15) -0.0254(15)
C029 0.0259(12) 0.0691(19) 0.0620(17) -0.0071(14) -0.0063(11) -0.0020(12)
C02B 0.0294(12) 0.0627(18) 0.075(2) -0.0054(15) -0.0062(13) 0.0065(12)
C02C 0.079(2) 0.091(2) 0.079(2) -0.0433(19) 0.0607(19) -0.0482(19)
C02E 0.079(2) 0.096(3) 0.107(3) -0.050(2) 0.071(2) -0.055(2)
C02G 0.073(2) 0.071(2) 0.130(3) -0.060(2) 0.058(2) -0.0473(18)
C02I 0.100(3) 0.088(3) 0.143(4) -0.046(3) 0.085(3) -0.067(2)

loop_
_atom_type_symbol
_atom_type_description
_atom_type_scat_dispersion_real
_atom_type_scat_dispersion_imag
_atom_type_scat_source
C C 0.0181 0.0091 'International Tables Vol C Tables 4.2.6.8 and 6.1.1.4'
H H 0.0000 0.0000 'International Tables Vol C Tables 4.2.6.8 and 6.1.1.4'
Cu Cu -1.9646 0.5888 'International Tables Vol C Tables 4.2.6.8 and 6.1.1.4'
F F 0.0727 0.0534 'International Tables Vol C Tables 4.2.6.8 and 6.1.1.4'
N N 0.0311 0.0180 'International Tables Vol C Tables 4.2.6.8 and 6.1.1.4'
Si Si 0.2541 0.3302 'International Tables Vol C Tables 4.2.6.8 and 6.1.1.4'

loop_
_geom_angle_atom_site_label_1
_geom_angle_atom_site_label_2
_geom_angle_atom_site_label_3
_geom_angle
_geom_angle_site_symmetry_1
_geom_angle_site_symmetry_3
N00A Cu01 F008 87.89(5) . .
N00A Cu01 F008 87.89(5) 2_656 .
N00A Cu01 N00A 175.78(9) . 2_656
N00B Cu01 F008 89.72(5) . .
N00B Cu01 F008 89.72(5) 2_656 .
N00B Cu01 N00A 91.01(6) 2_656 .
N00B Cu01 N00A 88.97(6) 2_656 2_656
N00B Cu01 N00A 88.97(6) . .
N00B Cu01 N00A 91.01(6) . 2_656
N00B Cu01 N00B 179.44(10) . 2_656
N00C Cu02 N00F 161.52(7) . .
N00C Cu02 N00G 81.78(7) . .
N00C Cu02 N00N 102.15(7) . .
N00D Cu02 N00C 101.22(7) . .
N00D Cu02 N00F 81.76(7) . .
N00D Cu02 N00G 163.11(7) . .
N00D Cu02 N00N 96.11(7) . .
N00F Cu02 N00N 95.60(7) . .
N00G Cu02 N00F 90.32(7) . .
N00G Cu02 N00N 99.51(8) . .
N00P Cu03 F009 89.73(5) 2_656 .
N00P Cu03 F009 89.73(5) . .
N00P Cu03 N00P 179.46(11) . 2_656
N00Q Cu03 F009 92.46(5) . .
N00Q Cu03 F009 92.46(5) 2_656 .
N00Q Cu03 N00P 88.63(8) 2_656 2_656
N00Q Cu03 N00P 91.40(8) . 2_656
N00Q Cu03 N00P 88.63(8) . .
N00Q Cu03 N00P 91.40(8) 2_656 .
N00Q Cu03 N00Q 175.07(11) 2_656 .
N00H Cu04 N00E 98.59(7) . 2_656
N00H Cu04 N00O 101.91(7) . .
N00H Cu04 N00V 160.79(8) . .
N00H Cu04 N00W 80.83(8) . .
N00O Cu04 N00E 97.71(7) . 2_656
N00O Cu04 N00V 81.41(8) . .
N00O Cu04 N00W 162.09(8) . .
N00V Cu04 N00E 99.70(8) . 2_656
N00W Cu04 N00E 99.37(8) . 2_656
N00W Cu04 N00V 90.42(9) . .
N00I Cu05 N00L 95.02(8) . .
N00I Cu05 N00S 159.85(9) . .
N00I Cu05 N00X 81.43(9) . .
N00K Cu05 N00I 100.51(7) . .
N00K Cu05 N00L 100.25(7) . .
N00K Cu05 N00S 81.51(7) . .
N00K Cu05 N00X 156.91(8) . .
N00S Cu05 N00L 104.39(8) . .
N00S Cu05 N00X 89.05(9) . .
N00X Cu05 N00L 102.50(8) . .
N00M Cu06 N00R 99.60(8) . .
N00M Cu06 N00T 93.92(8) . .
N00M Cu06 N013 161.73(10) . .
N00M Cu06 N01F 82.00(8) . .
N00R Cu06 N00T 103.35(8) . .
N00R Cu06 N013 81.64(9) . .
N00R Cu06 N01F 156.24(10) . .
N013 Cu06 N00T 103.57(10) . .
N01F Cu06 N00T 100.17(10) . .
N01F Cu06 N013 89.67(9) . .
F008 Si07 F009 180.0 . .
F008 Si07 F01T 93.20(9) . 2_656
F008 Si07 F01T 93.20(9) . .
F01N Si07 F008 93.49(8) . .
F01N Si07 F008 93.49(8) 2_656 .
F01N Si07 F009 86.51(8) . .
F01N Si07 F009 86.51(8) 2_656 .
F01N Si07 F01N 173.02(17) 2_656 .
F01N Si07 F01T 89.54(16) 2_656 .
F01N Si07 F01T 89.55(16) . 2_656
F01N Si07 F01T 90.07(16) . .
F01N Si07 F01T 90.07(16) 2_656 2_656
F01T Si07 F009 86.80(9) 2_656 .
F01T Si07 F009 86.80(9) . .
F01T Si07 F01T 173.60(17) . 2_656
F01Y Si07 F008 86.79(9) 2_656 .
F01Y Si07 F008 86.79(9) . .
F01Y Si07 F009 93.21(9) 2_656 .
F01Y Si07 F009 93.21(9) . .
F01Y Si07 F01Y 173.57(18) 2_656 .
F01Y Si07 F022 89.78(19) . 2_656
F01Y Si07 F022 89.89(19) . .
F01Y Si07 F022 89.89(19) 2_656 2_656
F01Y Si07 F022 89.78(19) 2_656 .
F022 Si07 F008 87.10(9) 2_656 .
F022 Si07 F008 87.09(9) . .
F022 Si07 F009 92.90(9) 2_656 .
F022 Si07 F009 92.91(9) . .
F022 Si07 F022 174.19(19) . 2_656
Si07 F008 Cu01 180.0 . .
Si07 F009 Cu03 180.0 . .
C00Z N00A Cu01 125.26(13) . .
C00Z N00A C016 105.11(16) . .
C016 N00A Cu01 128.65(13) . .
C012 N00B Cu01 128.18(14) . .
C01A N00B Cu01 125.82(13) . .
C01A N00B C012 105.84(16) . .
C00Y N00C Cu02 110.73(13) . .
C00Z N00C Cu02 144.52(14) . .
C00Z N00C C00Y 104.66(16) . .
C00U N00D Cu02 144.78(14) . .
C00U N00D C010 104.51(17) . .
C010 N00D Cu02 110.70(13) . .
C00U N00E Cu04 125.09(14) . 2_656
C00U N00E C01E 104.96(17) . .
C01E N00E Cu04 129.30(14) . 2_656
C019 N00F Cu02 113.27(14) . .
C019 N00F C01B 119.32(18) . .
C01B N00F Cu02 127.37(15) . .
C011 N00G Cu02 113.61(14) . .
C011 N00G C01O 119.98(19) . .
C01O N00G Cu02 126.40(15) . .
C017 N00H Cu04 145.02(16) . .
C017 N00H C01D 103.7(2) . .
C01D N00H Cu04 111.28(15) . .
C01K N00I Cu05 144.79(16) . .
C01K N00I C01L 104.4(2) . .
C01L N00I Cu05 110.60(17) . .
C014 N00K Cu05 111.06(13) . .
C01A N00K Cu05 143.72(15) . .
C01A N00K C014 105.10(17) . .
C017 N00L Cu05 125.31(15) . .
C017 N00L C01G 104.9(2) . .
C01G N00L Cu05 129.42(16) . .
C015 N00M Cu06 144.32(16) . .
C015 N00M C01V 104.65(19) . .
C01V N00M Cu06 110.92(16) . .
C015 N00N Cu02 125.78(15) . .
C015 N00N C021 104.64(19) . .
C021 N00N Cu02 128.83(16) . .
C01C N00O Cu04 110.93(14) . .
C01J N00O Cu04 143.55(16) . .
C01J N00O C01C 104.66(19) . .
C01J N00P Cu03 124.72(14) . .
C01J N00P C01Q 105.00(19) . .
C01Q N00P Cu03 130.22(17) . .
C01I N00Q Cu03 123.84(15) . .
C01I N00Q C01R 105.0(2) . .
C01R N00Q Cu03 130.06(16) . .
C01I N00R Cu06 143.98(16) . .
C01I N00R C01S 104.7(2) . .
C01S N00R Cu06 111.29(16) . .
C018 N00S Cu05 114.07(16) . .
C018 N00S C026 118.8(2) . .
C026 N00S Cu05 127.09(17) . .
C01K N00T Cu06 126.90(16) . .
C01K N00T C01P 104.3(2) . .
C01P N00T Cu06 128.15(17) . .
N00D C00U N00E 113.65(18) . .
N00D C00U H00U 123.2 . .
N00E C00U H00U 123.2 . .
C01W N00V Cu04 113.38(15) . .
C01W N00V C027 119.5(2) . .
C027 N00V Cu04 127.09(19) . .
C01U N00W Cu04 114.51(16) . .
C01U N00W C025 119.6(2) . .
C025 N00W Cu04 125.8(2) . .
C020 N00X Cu05 113.02(18) . .
C020 N00X C029 120.1(2) . .
C029 N00X Cu05 126.89(19) . .
N00C C00Y C011 116.04(18) . .
C016 C00Y N00C 108.18(17) . .
C016 C00Y C011 135.75(19) . .
N00A C00Z H00Z 123.3 . .
N00C C00Z N00A 113.47(17) . .
N00C C00Z H00Z 123.3 . .
N00D C010 C019 116.58(19) . .
C01E C010 N00D 108.00(18) . .
C01E C010 C019 135.4(2) . .
N00G C011 C00Y 117.83(19) . .
N00G C011 H011 121.1 . .
C00Y C011 H011 121.1 . .
N00B C012 H012 126.1 . .
N00B C012 C014 107.81(18) . .
C014 C012 H012 126.1 . .
C01X N013 Cu06 113.20(18) . .
C01X N013 C02G 120.8(2) . .
C02G N013 Cu06 125.9(2) . .
N00K C014 C018 116.82(19) . .
C012 C014 N00K 108.71(17) . .
C012 C014 C018 134.3(2) . .
N00M C015 N00N 113.63(19) . .
N00M C015 H015 123.2 . .
N00N C015 H015 123.2 . .
N00A C016 C00Y 108.57(17) . .
N00A C016 H016 125.7 . .
C00Y C016 H016 125.7 . .
N00H C017 N00L 113.9(2) . .
N00H C017 H017 123.0 . .
N00L C017 H017 123.0 . .
N00S C018 C014 116.4(2) . .
N00S C018 H018 121.8 . .
C014 C018 H018 121.8 . .
N00F C019 C010 117.68(19) . .
N00F C019 H019 121.2 . .
C010 C019 H019 121.2 . .
N00B C01A H01A 123.7 . .
N00K C01A N00B 112.54(18) . .
N00K C01A H01A 123.7 . .
N00F C01B H01B 109.3 . .
N00F C01B H01C 109.3 . .
N00F C01B C01H 111.81(18) . .
H01B C01B H01C 107.9 . .
C01H C01B H01B 109.3 . .
C01H C01B H01C 109.3 . .
N00O C01C C01W 116.0(2) . .
C01Q C01C N00O 108.43(19) . .
C01Q C01C C01W 135.4(2) . .
N00H C01D C01U 115.8(2) . .
C01G C01D N00H 108.9(2) . .
C01G C01D C01U 135.2(2) . .
N00E C01E C010 108.88(19) . .
N00E C01E H01E 125.6 . .
C010 C01E H01E 125.6 . .
C02C N01F Cu06 112.59(18) . .
C02C N01F C02E 120.4(2) . .
C02E N01F Cu06 127.02(19) . .
N00L C01G C01D 108.6(2) . .
N00L C01G H01G 125.7 . .
C01D C01G H01G 125.7 . .
C01B C01H H01D 108.7 . .
C01B C01H H01F 108.7 . .
C01B C01H C01O 114.4(2) . .
H01D C01H H01F 107.6 . .
C01O C01H H01D 108.7 . .
C01O C01H H01F 108.7 . .
N00Q C01I H01I 123.3 . .
N00R C01I N00Q 113.44(19) . .
N00R C01I H01I 123.3 . .
N00O C01J N00P 113.41(19) . .
N00O C01J H01J 123.3 . .
N00P C01J H01J 123.3 . .
N00I C01K N00T 113.9(2) . .
N00I C01K H01K 123.1 . .
N00T C01K H01K 123.1 . .
N00I C01L C020 116.6(2) . .
C01P C01L N00I 108.1(2) . .
C01P C01L C020 135.2(2) . .
N00G C01O C01H 112.41(19) . .
N00G C01O H01H 109.1 . .
N00G C01O H01L 109.1 . .
C01H C01O H01H 109.1 . .
C01H C01O H01L 109.1 . .
H01H C01O H01L 107.9 . .
N00T C01P C01L 109.3(2) . .
N00T C01P H01P 125.4 . .
C01L C01P H01P 125.4 . .
N00P C01Q C01C 108.5(2) . .
N00P C01Q H01Q 125.7 . .
C01C C01Q H01Q 125.7 . .
N00Q C01R H01R 125.8 . .
C01S C01R N00Q 108.4(2) . .
C01S C01R H01R 125.8 . .
N00R C01S C01X 115.7(2) . .
C01R C01S N00R 108.5(2) . .
C01R C01S C01X 135.8(2) . .
N00W C01U C01D 117.4(2) . .
N00W C01U H01U 121.3 . .
C01D C01U H01U 121.3 . .
N00M C01V C02C 116.6(2) . .
C021 C01V N00M 108.0(2) . .
C021 C01V C02C 135.3(3) . .
N00V C01W C01C 118.1(2) . .
N00V C01W H01W 120.9 . .
C01C C01W H01W 120.9 . .
N013 C01X C01S 118.1(2) . .
N013 C01X H01X 120.9 . .
C01S C01X H01X 120.9 . .
N00X C020 C01L 118.3(2) . .
N00X C020 H020 120.8 . .
C01L C020 H020 120.8 . .
N00N C021 C01V 109.1(2) . .
N00N C021 H021 125.5 . .
C01V C021 H021 125.5 . .
H02A C023 H02B 107.5 . .
C025 C023 H02A 108.5 . .
C025 C023 H02B 108.5 . .
C025 C023 C027 115.1(2) . .
C027 C023 H02A 108.5 . .
C027 C023 H02B 108.5 . .
N00W C025 C023 111.0(2) . .
N00W C025 H02C 109.4 . .
N00W C025 H02D 109.4 . .
C023 C025 H02C 109.4 . .
C023 C025 H02D 109.4 . .
H02C C025 H02D 108.0 . .
N00S C026 H02E 109.6 . .
N00S C026 H02F 109.6 . .
N00S C026 C02B 110.3(3) . .
H02E C026 H02F 108.1 . .
C02B C026 H02E 109.6 . .
C02B C026 H02F 109.6 . .
N00V C027 C023 112.2(2) . .
N00V C027 H02G 109.2 . .
N00V C027 H02H 109.2 . .
C023 C027 H02G 109.2 . .
C023 C027 H02H 109.2 . .
H02G C027 H02H 107.9 . .
N00X C029 H02I 109.1 . .
N00X C029 H02J 109.1 . .
N00X C029 C02B 112.3(2) . .
H02I C029 H02J 107.9 . .
C02B C029 H02I 109.1 . .
C02B C029 H02J 109.1 . .
C026 C02B H02K 108.9 . .
C026 C02B H02L 108.9 . .
C029 C02B C026 113.3(3) . .
C029 C02B H02K 108.9 . .
C029 C02B H02L 108.9 . .
H02K C02B H02L 107.7 . .
N01F C02C C01V 117.8(3) . .
N01F C02C H02M 121.1 . .
C01V C02C H02M 121.1 . .
N01F C02E H02N 109.4 . .
N01F C02E H02O 109.4 . .
N01F C02E C02I 111.1(3) . .
H02N C02E H02O 108.0 . .
C02I C02E H02N 109.4 . .
C02I C02E H02O 109.4 . .
N013 C02G H02P 109.5 . .
N013 C02G H02Q 109.5 . .
N013 C02G C02I 110.5(3) . .
H02P C02G H02Q 108.1 . .
C02I C02G H02P 109.5 . .
C02I C02G H02Q 109.5 . .
C02E C02I H02R 109.0 . .
C02E C02I H02S 109.0 . .
C02G C02I C02E 112.8(4) . .
C02G C02I H02R 109.0 . .
C02G C02I H02S 109.0 . .
H02R C02I H02S 107.8 . .

loop_
_geom_bond_atom_site_label_1
_geom_bond_atom_site_label_2
_geom_bond_distance
_geom_bond_site_symmetry_2
Cu01 F008 2.2776(16) .
Cu01 N00A 2.0322(16) .
Cu01 N00A 2.0323(16) 2_656
Cu01 N00B 1.9797(16) 2_656
Cu01 N00B 1.9796(16) .
Cu02 N00C 2.0094(17) .
Cu02 N00D 2.0043(17) .
Cu02 N00F 2.0391(17) .
Cu02 N00G 2.0220(18) .
Cu02 N00N 2.1457(19) .
Cu03 F009 2.1719(17) .
Cu03 N00P 2.0175(19) 2_656
Cu03 N00P 2.0175(19) .
Cu03 N00Q 1.969(2) 2_656
Cu03 N00Q 1.969(2) .
Cu04 N00E 2.1507(18) 2_656
Cu04 N00H 2.017(2) .
Cu04 N00O 2.0187(19) .
Cu04 N00V 2.039(2) .
Cu04 N00W 2.033(2) .
Cu05 N00I 2.019(2) .
Cu05 N00K 2.0004(17) .
Cu05 N00L 2.135(2) .
Cu05 N00S 2.026(2) .
Cu05 N00X 2.050(2) .
Cu06 N00M 1.9900(19) .
Cu06 N00R 1.991(2) .
Cu06 N00T 2.138(2) .
Cu06 N013 2.034(2) .
Cu06 N01F 2.030(2) .
Si07 F008 1.6840(17) .
Si07 F009 1.6909(18) .
Si07 F01N 1.679(2) 2_656
Si07 F01N 1.679(2) .
Si07 F01T 1.690(3) .
Si07 F01T 1.690(3) 2_656
Si07 F01Y 1.674(3) 2_656
Si07 F01Y 1.674(3) .
Si07 F022 1.679(3) 2_656
Si07 F022 1.679(3) .
N00A C00Z 1.350(2) .
N00A C016 1.360(3) .
N00B C012 1.362(3) .
N00B C01A 1.355(3) .
N00C C00Y 1.388(3) .
N00C C00Z 1.327(2) .
N00D C00U 1.334(3) .
N00D C010 1.389(3) .
N00E C00U 1.345(3) .
N00E C01E 1.363(3) .
N00F C019 1.278(3) .
N00F C01B 1.464(3) .
N00G C011 1.278(3) .
N00G C01O 1.470(3) .
N00H C017 1.339(3) .
N00H C01D 1.387(3) .
N00I C01K 1.323(3) .
N00I C01L 1.389(3) .
N00K C014 1.380(3) .
N00K C01A 1.331(3) .
N00L C017 1.343(3) .
N00L C01G 1.364(3) .
N00M C015 1.333(3) .
N00M C01V 1.373(3) .
N00N C015 1.343(3) .
N00N C021 1.354(3) .
N00O C01C 1.381(3) .
N00O C01J 1.324(3) .
N00P C01J 1.353(3) .
N00P C01Q 1.356(3) .
N00Q C01I 1.353(3) .
N00Q C01R 1.371(3) .
N00R C01I 1.322(3) .
N00R C01S 1.394(3) .
N00S C018 1.286(3) .
N00S C026 1.471(3) .
N00T C01K 1.355(3) .
N00T C01P 1.358(3) .
C00U H00U 0.9300 .
N00V C01W 1.271(4) .
N00V C027 1.479(3) .
N00W C01U 1.269(4) .
N00W C025 1.469(3) .
N00X C020 1.274(4) .
N00X C029 1.467(3) .
C00Y C011 1.430(3) .
C00Y C016 1.372(3) .
C00Z H00Z 0.9300 .
C010 C019 1.429(3) .
C010 C01E 1.373(3) .
C011 H011 0.9300 .
C012 H012 0.9300 .
C012 C014 1.375(3) .
N013 C01X 1.273(4) .
N013 C02G 1.458(4) .
C014 C018 1.433(3) .
C015 H015 0.9300 .
C016 H016 0.9300 .
C017 H017 0.9300 .
C018 H018 0.9300 .
C019 H019 0.9300 .
C01A H01A 0.9300 .
C01B H01B 0.9700 .
C01B H01C 0.9700 .
C01B C01H 1.513(3) .
C01C C01Q 1.370(4) .
C01C C01W 1.438(3) .
C01D C01G 1.364(4) .
C01D C01U 1.435(3) .
C01E H01E 0.9300 .
N01F C02C 1.279(4) .
N01F C02E 1.474(3) .
C01G H01G 0.9300 .
C01H H01D 0.9700 .
C01H H01F 0.9700 .
C01H C01O 1.516(3) .
C01I H01I 0.9300 .
C01J H01J 0.9300 .
C01K H01K 0.9300 .
C01L C01P 1.364(4) .
C01L C020 1.426(4) .
C01O H01H 0.9700 .
C01O H01L 0.9700 .
C01P H01P 0.9300 .
C01Q H01Q 0.9300 .
C01R H01R 0.9300 .
C01R C01S 1.362(4) .
C01S C01X 1.423(4) .
C01U H01U 0.9300 .
C01V C021 1.373(4) .
C01V C02C 1.425(4) .
C01W H01W 0.9300 .
C01X H01X 0.9300 .
C020 H020 0.9300 .
C021 H021 0.9300 .
C023 H02A 0.9700 .
C023 H02B 0.9700 .
C023 C025 1.490(5) .
C023 C027 1.521(5) .
C025 H02C 0.9700 .
C025 H02D 0.9700 .
C026 H02E 0.9700 .
C026 H02F 0.9700 .
C026 C02B 1.516(4) .
C027 H02G 0.9700 .
C027 H02H 0.9700 .
C029 H02I 0.9700 .
C029 H02J 0.9700 .
C029 C02B 1.508(4) .
C02B H02K 0.9700 .
C02B H02L 0.9700 .
C02C H02M 0.9300 .
C02E H02N 0.9700 .
C02E H02O 0.9700 .
C02E C02I 1.516(6) .
C02G H02P 0.9700 .
C02G H02Q 0.9700 .
C02G C02I 1.514(5) .
C02I H02R 0.9700 .
C02I H02S 0.9700 .

loop_
_platon_squeeze_void_nr
_platon_squeeze_void_average_x
_platon_squeeze_void_average_y
_platon_squeeze_void_average_z
_platon_squeeze_void_volume
_platon_squeeze_void_count_electrons
_platon_squeeze_void_content
1 0.160 0.326 -0.020 5427 1769 ' '
